data_2221151
loop_
_publ_author_name
'Zadykowicz, Beata'
'Trzybi\'nski, Damian'
'Sikorski, Artur'
'B\/la\.zejowski, Jerzy'

_publ_section_title
;
 9-(Methylsulfanyl)acridinium trifluoromethanesulfonate
;
_journal_coeditor_code NG2540
_journal_issue 3
_journal_name_full 'Acta Crystallographica Section E'
_journal_page_first o566
_journal_page_last o567
_journal_paper_doi 10.1107/S1600536809004978
_journal_volume 65
_journal_year 2009
_chemical_formula_iupac 'C14 H12 N S +,C F3 S1 O3 -'
_chemical_formula_moiety 'C14 H12 N S +,C F3 O3 S1 -'
_chemical_formula_sum 'C15 H12 F3 N O3 S2'
_chemical_formula_weight 375.40
_chemical_name_systematic
;
9-(Methylsulfanyl)acridinium trifluoromethanesulfonate
;
_space_group_IT_number 14
_symmetry_cell_setting monoclinic
_symmetry_space_group_name_Hall '-P 2ybc'
_symmetry_space_group_name_H-M 'P 1 21/c 1'
_atom_sites_solution_hydrogens geom
_atom_sites_solution_primary direct
_atom_sites_solution_secondary difmap
_cell_angle_alpha 90.00
_cell_angle_beta 103.910(3)
_cell_angle_gamma 90.00
_cell_formula_units_Z 4
_cell_length_a 7.2992(2)
_cell_length_b 17.3090(6)
_cell_length_c 13.0582(4)
_cell_measurement_reflns_used 5491
_cell_measurement_temperature 295(2)
_cell_measurement_theta_max 29.18
_cell_measurement_theta_min 3.10
_cell_volume 1601.42(9)
_computing_cell_refinement 'CrysAlis RED (Oxford Diffraction, 2008)'
_computing_data_collection 'CrysAlis CCD (Oxford Diffraction, 2008)'
_computing_data_reduction 'CrysAlis RED (Oxford Diffraction, 2008)'
_computing_molecular_graphics 'ORTEPII (Johnson, 1976)'
_computing_publication_material 'SHELXL97 (Sheldrick, 2008) and PLATON (Spek, 2009)'
_computing_structure_refinement 'SHELXL97 (Sheldrick, 2008)'
_computing_structure_solution 'SHELXS97 (Sheldrick, 2008)'
_diffrn_ambient_temperature 295(2)
_diffrn_detector_area_resol_mean 10.4002
_diffrn_measured_fraction_theta_full 0.998
_diffrn_measured_fraction_theta_max 0.998
_diffrn_measurement_device_type 'Oxford Diffraction Gemini R Ultra Ruby CCD'
_diffrn_measurement_method \w
_diffrn_radiation_monochromator graphite
_diffrn_radiation_source 'Enhance (Mo) X-ray Source'
_diffrn_radiation_type MoK\a
_diffrn_radiation_wavelength 0.71073
_diffrn_reflns_av_R_equivalents 0.0279
_diffrn_reflns_av_sigmaI/netI 0.0258
_diffrn_reflns_limit_h_max 8
_diffrn_reflns_limit_h_min -8
_diffrn_reflns_limit_k_max 20
_diffrn_reflns_limit_k_min -20
_diffrn_reflns_limit_l_max 15
_diffrn_reflns_limit_l_min -15
_diffrn_reflns_number 13308
_diffrn_reflns_theta_full 25.10
_diffrn_reflns_theta_max 25.10
_diffrn_reflns_theta_min 3.11
_exptl_absorpt_coefficient_mu 0.379
_exptl_absorpt_correction_type none
_exptl_crystal_colour yellow
_exptl_crystal_density_diffrn 1.557
_exptl_crystal_density_method 'not measured'
_exptl_crystal_description block
_exptl_crystal_F_000 768
_exptl_crystal_size_max 0.45
_exptl_crystal_size_mid 0.4
_exptl_crystal_size_min 0.2
_refine_diff_density_max 0.513
_refine_diff_density_min -0.350
_refine_ls_extinction_method none
_refine_ls_goodness_of_fit_ref 1.063
_refine_ls_hydrogen_treatment mixed
_refine_ls_matrix_type full
_refine_ls_number_parameters 226
_refine_ls_number_reflns 2841
_refine_ls_number_restraints 1
_refine_ls_restrained_S_all 1.064
_refine_ls_R_factor_all 0.0698
_refine_ls_R_factor_gt 0.0499
_refine_ls_shift/su_max 0.001
_refine_ls_shift/su_mean 0.000
_refine_ls_structure_factor_coef Fsqd
_refine_ls_weighting_details 'calc w=1/[\s^2^(Fo^2^)+(0.1054P)^2^] where P=(Fo^2^+2Fc^2^)/3'
_refine_ls_weighting_scheme calc
_refine_ls_wR_factor_gt 0.1516
_refine_ls_wR_factor_ref 0.1610
_reflns_number_gt 1944
_reflns_number_total 2841
_reflns_threshold_expression I>2sigma(I)
_cod_data_source_file ng2540.cif
_cod_data_source_block I
_cod_original_sg_symbol_H-M 'P 21/c'
_cod_database_code 2221151
_cod_database_fobs_code 2221151

loop_
_symmetry_equiv_pos_as_xyz
'x, y, z'
'-x, y+1/2, -z+1/2'
'-x, -y, -z'
'x, -y+1/2, z+1/2'

loop_
_atom_site_type_symbol
_atom_site_label
_atom_site_fract_x
_atom_site_fract_y
_atom_site_fract_z
_atom_site_U_iso_or_equiv
_atom_site_adp_type
_atom_site_calc_flag
_atom_site_refinement_flags
_atom_site_occupancy
_atom_site_disorder_assembly
_atom_site_disorder_group
C C1 -0.0169(4) 1.03470(19) 0.2103(2) 0.0567(7) Uani d . 1 . .
H H1 -0.0740 1.0824 0.1916 0.068 Uiso calc R 1 . .
C C2 -0.0343(4) 0.9785(2) 0.1374(2) 0.0702(9) Uani d . 1 . .
H H2 -0.1039 0.9879 0.0690 0.084 Uiso calc R 1 . .
C C3 0.0508(5) 0.9058(2) 0.1626(3) 0.0751(10) Uani d . 1 . .
H H3 0.0404 0.8684 0.1103 0.090 Uiso calc R 1 . .
C C4 0.1478(4) 0.8897(2) 0.2624(3) 0.0630(8) Uani d . 1 . .
H H4 0.2023 0.8414 0.2791 0.076 Uiso calc R 1 . .
C C5 0.3767(3) 0.9596(2) 0.6240(2) 0.0577(8) Uani d . 1 . .
H H5 0.4190 0.9092 0.6380 0.069 Uiso calc R 1 . .
C C6 0.4067(4) 1.0138(2) 0.7023(2) 0.0657(9) Uani d . 1 . .
H H6 0.4717 0.9998 0.7700 0.079 Uiso calc R 1 . .
C C7 0.3425(4) 1.0895(2) 0.6832(3) 0.0670(9) Uani d . 1 . .
H H7 0.380(4) 1.127(2) 0.742(3) 0.079(10) Uiso d . 1 . .
C C8 0.2485(4) 1.11202(18) 0.5862(2) 0.0573(7) Uani d . 1 . .
H H8 0.2070 1.1628 0.5750 0.069 Uiso calc R 1 . .
C C9 0.1176(3) 1.07880(15) 0.3956(2) 0.0442(6) Uani d . 1 . .
N N10 0.2546(3) 0.93052(14) 0.44086(19) 0.0478(6) Uani d D 1 . .
H H10 0.300(4) 0.8858(12) 0.462(2) 0.071(10) Uiso d D 1 . .
C C11 0.0877(3) 1.02193(16) 0.3156(2) 0.0453(6) Uani d . 1 . .
C C12 0.1652(3) 0.94706(16) 0.3405(2) 0.0455(6) Uani d . 1 . .
C C13 0.2116(3) 1.05863(16) 0.49974(19) 0.0438(6) Uani d . 1 . .
C C14 0.2796(3) 0.98202(16) 0.5208(2) 0.0441(6) Uani d . 1 . .
S S15 0.03215(12) 1.17329(5) 0.36941(8) 0.0731(3) Uani d . 1 . .
C C16 0.1546(5) 1.2067(2) 0.2729(3) 0.0770(10) Uani d . 1 . .
H H16A 0.1099 1.2572 0.2488 0.116 Uiso calc R 1 . .
H H16B 0.1314 1.1716 0.2142 0.116 Uiso calc R 1 . .
H H16C 0.2877 1.2089 0.3044 0.116 Uiso calc R 1 . .
S S17 0.36383(10) 0.71528(5) 0.50824(6) 0.0577(3) Uani d . 1 . .
O O18 0.4183(4) 0.6911(2) 0.6130(2) 0.1215(12) Uani d . 1 . .
O O19 0.4246(4) 0.79237(14) 0.4965(3) 0.1040(10) Uani d . 1 . .
O O20 0.1780(3) 0.6955(2) 0.4545(2) 0.1045(10) Uani d . 1 . .
C C21 0.5109(6) 0.6611(3) 0.4413(4) 0.0960(13) Uani d . 1 . .
F F22 0.4700(5) 0.6751(3) 0.3414(3) 0.193(2) Uani d . 1 . .
F F23 0.4819(6) 0.5867(2) 0.4487(4) 0.2000(19) Uani d . 1 . .
F F24 0.6911(3) 0.67460(17) 0.4790(3) 0.1366(11) Uani d . 1 . .

loop_
_atom_site_aniso_label
_atom_site_aniso_U_11
_atom_site_aniso_U_22
_atom_site_aniso_U_33
_atom_site_aniso_U_12
_atom_site_aniso_U_13
_atom_site_aniso_U_23
C1 0.0519(15) 0.068(2) 0.0489(15) 0.0013(14) 0.0100(12) 0.0050(15)
C2 0.0620(18) 0.096(3) 0.0504(17) -0.0082(18) 0.0092(14) -0.0036(18)
C3 0.0695(19) 0.092(3) 0.067(2) -0.0095(19) 0.0227(17) -0.031(2)
C4 0.0542(16) 0.059(2) 0.077(2) 0.0015(14) 0.0176(15) -0.0158(16)
C5 0.0438(14) 0.070(2) 0.0586(18) -0.0061(13) 0.0101(13) 0.0162(16)
C6 0.0537(16) 0.095(3) 0.0466(17) -0.0186(17) 0.0077(13) 0.0052(17)
C7 0.0646(18) 0.086(3) 0.0510(18) -0.0206(18) 0.0156(15) -0.0155(18)
C8 0.0582(16) 0.0533(19) 0.0639(19) -0.0093(13) 0.0218(14) -0.0097(14)
C9 0.0383(12) 0.0407(16) 0.0555(16) 0.0005(11) 0.0151(11) 0.0019(12)
N10 0.0417(11) 0.0395(14) 0.0618(15) 0.0004(10) 0.0118(10) 0.0048(12)
C11 0.0379(12) 0.0494(17) 0.0499(15) 0.0018(11) 0.0129(11) 0.0016(12)
C12 0.0375(12) 0.0475(17) 0.0534(16) -0.0055(11) 0.0144(11) -0.0059(13)
C13 0.0400(12) 0.0448(16) 0.0496(15) -0.0082(11) 0.0166(11) -0.0039(12)
C14 0.0353(12) 0.0488(17) 0.0489(15) -0.0069(11) 0.0113(11) 0.0023(12)
S15 0.0800(6) 0.0507(6) 0.0909(7) 0.0178(4) 0.0248(5) 0.0059(4)
C16 0.083(2) 0.056(2) 0.087(2) -0.0126(17) 0.0096(19) 0.0185(17)
S17 0.0620(5) 0.0550(5) 0.0527(5) -0.0016(3) 0.0070(3) 0.0084(3)
O18 0.124(2) 0.173(3) 0.0551(15) -0.023(2) -0.0018(15) 0.0306(16)
O19 0.1003(18) 0.0507(16) 0.172(3) 0.0158(13) 0.0536(18) 0.0300(16)
O20 0.0605(14) 0.159(3) 0.0864(18) -0.0124(15) 0.0026(13) -0.0175(17)
C21 0.077(3) 0.081(3) 0.122(4) 0.005(2) 0.007(2) -0.023(3)
F22 0.144(3) 0.345(6) 0.097(2) 0.028(3) 0.044(2) -0.063(3)
F23 0.177(3) 0.085(2) 0.331(6) -0.001(2) 0.047(3) -0.088(3)
F24 0.0666(14) 0.132(2) 0.199(3) 0.0187(13) 0.0096(15) -0.057(2)

loop_
_atom_type_symbol
_atom_type_description
_atom_type_scat_dispersion_real
_atom_type_scat_dispersion_imag
_atom_type_scat_source
C C 0.0033 0.0016 'International Tables Vol C Tables 4.2.6.8 and 6.1.1.4'
H H 0.0000 0.0000 'International Tables Vol C Tables 4.2.6.8 and 6.1.1.4'
O O 0.0106 0.0060 'International Tables Vol C Tables 4.2.6.8 and 6.1.1.4'
S S 0.1246 0.1234 'International Tables Vol C Tables 4.2.6.8 and 6.1.1.4'
F F 0.0171 0.0103 'International Tables Vol C Tables 4.2.6.8 and 6.1.1.4'
N N 0.0061 0.0033 'International Tables Vol C Tables 4.2.6.8 and 6.1.1.4'

loop_
_geom_angle_atom_site_label_1
_geom_angle_atom_site_label_2
_geom_angle_atom_site_label_3
_geom_angle_site_symmetry_1
_geom_angle_site_symmetry_3
_geom_angle
_geom_angle_publ_flag
C2 C1 C11 . . 120.6(3) ?
C2 C1 H1 . . 119.7 ?
C11 C1 H1 . . 119.7 ?
C1 C2 C3 . . 121.4(3) ?
C1 C2 H2 . . 119.3 ?
C3 C2 H2 . . 119.3 ?
C4 C3 C2 . . 120.5(3) ?
C4 C3 H3 . . 119.7 ?
C2 C3 H3 . . 119.7 ?
C3 C4 C12 . . 119.2(3) ?
C3 C4 H4 . . 120.4 ?
C12 C4 H4 . . 120.4 ?
C6 C5 C14 . . 118.5(3) ?
C6 C5 H5 . . 120.7 ?
C14 C5 H5 . . 120.7 ?
C5 C6 C7 . . 121.7(3) ?
C5 C6 H6 . . 119.2 ?
C7 C6 H6 . . 119.2 ?
C8 C7 C6 . . 120.9(3) ?
C8 C7 H7 . . 121(2) ?
C6 C7 H7 . . 117(2) ?
C7 C8 C13 . . 120.8(3) ?
C7 C8 H8 . . 119.6 ?
C13 C8 H8 . . 119.6 ?
C13 C9 C11 . . 119.5(2) ?
C13 C9 S15 . . 119.1(2) ?
C11 C9 S15 . . 121.4(2) ?
C12 N10 C14 . . 123.7(2) ?
C12 N10 H10 . . 124(2) ?
C14 N10 H10 . . 112(2) ?
C9 C11 C12 . . 118.9(2) ?
C9 C11 C1 . . 124.0(3) ?
C12 C11 C1 . . 117.1(2) ?
N10 C12 C4 . . 119.6(3) ?
N10 C12 C11 . . 119.4(2) ?
C4 C12 C11 . . 121.1(3) ?
C9 C13 C14 . . 119.0(2) ?
C9 C13 C8 . . 123.7(3) ?
C14 C13 C8 . . 117.3(2) ?
N10 C14 C13 . . 119.4(2) ?
N10 C14 C5 . . 119.9(3) ?
C13 C14 C5 . . 120.8(3) ?
C9 S15 C16 . . 102.83(15) ?
S15 C16 H16A . . 109.5 ?
S15 C16 H16B . . 109.5 ?
H16A C16 H16B . . 109.5 ?
S15 C16 H16C . . 109.5 ?
H16A C16 H16C . . 109.5 ?
H16B C16 H16C . . 109.5 ?
O18 S17 O20 . . 115.38(19) ?
O18 S17 O19 . . 111.4(2) ?
O20 S17 O19 . . 117.40(19) ?
O18 S17 C21 . . 104.9(2) ?
O20 S17 C21 . . 104.20(19) ?
O19 S17 C21 . . 101.4(2) ?
F22 C21 F23 . . 105.0(5) ?
F22 C21 F24 . . 108.3(4) ?
F23 C21 F24 . . 108.2(4) ?
F22 C21 S17 . . 111.9(3) ?
F23 C21 S17 . . 110.5(4) ?
F24 C21 S17 . . 112.7(3) ?

loop_
_geom_bond_atom_site_label_1
_geom_bond_atom_site_label_2
_geom_bond_site_symmetry_2
_geom_bond_distance
_geom_bond_publ_flag
C1 C2 . 1.346(4) ?
C1 C11 . 1.421(4) ?
C1 H1 . 0.9300 ?
C2 C3 . 1.407(5) ?
C2 H2 . 0.9300 ?
C3 C4 . 1.354(4) ?
C3 H3 . 0.9300 ?
C4 C12 . 1.407(4) ?
C4 H4 . 0.9300 ?
C5 C6 . 1.365(5) ?
C5 C14 . 1.417(4) ?
C5 H5 . 0.9300 ?
C6 C7 . 1.394(5) ?
C6 H6 . 0.9300 ?
C7 C8 . 1.346(4) ?
C7 H7 . 1.00(4) ?
C8 C13 . 1.433(4) ?
C8 H8 . 0.9300 ?
C9 C13 . 1.412(4) ?
C9 C11 . 1.414(4) ?
C9 S15 . 1.754(3) ?
N10 C12 . 1.347(3) ?
N10 C14 . 1.351(3) ?
N10 H10 . 0.860(18) ?
C11 C12 . 1.420(4) ?
C13 C14 . 1.419(4) ?
S15 C16 . 1.807(4) ?
C16 H16A . 0.9600 ?
C16 H16B . 0.9600 ?
C16 H16C . 0.9600 ?
S17 O18 . 1.393(3) ?
S17 O20 . 1.411(2) ?
S17 O19 . 1.426(3) ?
S17 C21 . 1.803(5) ?
C21 F22 . 1.289(6) ?
C21 F23 . 1.312(5) ?
C21 F24 . 1.310(5) ?

loop_
_geom_hbond_atom_site_label_D
_geom_hbond_atom_site_label_H
_geom_hbond_atom_site_label_A
_geom_hbond_site_symmetry_D
_geom_hbond_site_symmetry_H
_geom_hbond_site_symmetry_A
_geom_hbond_distance_DH
_geom_hbond_distance_HA
_geom_hbond_distance_DA
_geom_hbond_angle_DHA
_geom_hbond_publ_flag
C7 H7 O18 1_555 1_555 2_656 0.99(4) 2.38(4) 3.315(5) 158(3) y
N10 H10 O19 1_555 1_555 1_555 0.86(2) 1.86(2) 2.712(4) 172(3) y

loop_
_geom_torsion_atom_site_label_1
_geom_torsion_atom_site_label_2
_geom_torsion_atom_site_label_3
_geom_torsion_atom_site_label_4
_geom_torsion_site_symmetry_1
_geom_torsion_site_symmetry_2
_geom_torsion_site_symmetry_3
_geom_torsion_site_symmetry_4
_geom_torsion
_geom_torsion_publ_flag
C11 C1 C2 C3 . . . . -0.4(5) ?
C1 C2 C3 C4 . . . . 2.2(5) ?
C2 C3 C4 C12 . . . . -1.0(5) ?
C14 C5 C6 C7 . . . . 0.8(4) ?
C5 C6 C7 C8 . . . . -0.2(5) ?
C6 C7 C8 C13 . . . . 0.1(4) ?
C13 C9 C11 C12 . . . . -4.4(3) ?
S15 C9 C11 C12 . . . . 178.03(18) ?
C13 C9 C11 C1 . . . . 175.3(2) ?
S15 C9 C11 C1 . . . . -2.3(3) ?
C2 C1 C11 C9 . . . . 177.8(3) ?
C2 C1 C11 C12 . . . . -2.5(4) ?
C14 N10 C12 C4 . . . . 179.4(2) ?
C14 N10 C12 C11 . . . . -1.4(4) ?
C3 C4 C12 N10 . . . . 177.3(3) ?
C3 C4 C12 C11 . . . . -1.9(4) ?
C9 C11 C12 N10 . . . . 4.2(4) ?
C1 C11 C12 N10 . . . . -175.6(2) ?
C9 C11 C12 C4 . . . . -176.7(2) ?
C1 C11 C12 C4 . . . . 3.6(4) ?
C11 C9 C13 C14 . . . . 2.0(3) ?
S15 C9 C13 C14 . . . . 179.63(17) ?
C11 C9 C13 C8 . . . . -180.0(2) ?
S15 C9 C13 C8 . . . . -2.4(3) ?
C7 C8 C13 C9 . . . . -178.6(2) ?
C7 C8 C13 C14 . . . . -0.6(4) ?
C12 N10 C14 C13 . . . . -1.0(4) ?
C12 N10 C14 C5 . . . . -179.6(2) ?
C9 C13 C14 N10 . . . . 0.7(3) ?
C8 C13 C14 N10 . . . . -177.4(2) ?
C9 C13 C14 C5 . . . . 179.3(2) ?
C8 C13 C14 C5 . . . . 1.2(3) ?
C6 C5 C14 N10 . . . . 177.3(2) ?
C6 C5 C14 C13 . . . . -1.3(4) ?
C13 C9 S15 C16 . . . . 120.7(2) ?
C11 C9 S15 C16 . . . . -61.7(2) ?
O18 S17 C21 F22 . . . . 177.1(4) ?
O20 S17 C21 F22 . . . . 55.5(4) ?
O19 S17 C21 F22 . . . . -66.9(4) ?
O18 S17 C21 F23 . . . . 60.6(4) ?
O20 S17 C21 F23 . . . . -61.0(4) ?
O19 S17 C21 F23 . . . . 176.6(4) ?
O18 S17 C21 F24 . . . . -60.6(4) ?
O20 S17 C21 F24 . . . . 177.8(4) ?
O19 S17 C21 F24 . . . . 55.4(4) ?

loop_
_cod_related_entry_id
_cod_related_entry_database
_cod_related_entry_code
1 ChemSpider 30655724
